data_4116753
loop_
_publ_author_name
'Aya Tanatani'
'Kentaro Yamaguchi'
'Isao Azumaya'
'Ryuuta Fukutomi'
'Koichi Shudo'
'Hiroyuki Kagechika'

_publ_section_title
;
 N-Methylated Diphenylguanidines: Conformations, Propeller-Type Molecular
 Chirality, and Construction of Water-Soluble Oligomers with Multilayered
 Aromatic Structures
;
_journal_name_full 'Journal of the American Chemical Society'
_journal_page_first 6433
_journal_page_last 6442
_journal_paper_doi 10.1021/ja9806534
_journal_volume 120
_journal_year 1998
_chemical_formula_moiety 'C16 H19 N3 '
_chemical_formula_sum 'C16 H19 N3'
_chemical_formula_weight 253.35
_space_group_IT_number 15
_symmetry_cell_setting monoclinic
_symmetry_Int_Tables_number 15
_symmetry_space_group_name_Hall '-C 2yc'
_symmetry_space_group_name_H-M 'C 1 2/c 1'
_audit_creation_date 'Fri Jan  9 14:36:25 1998'
_audit_creation_method 'from TEXRAY.INF file'
_cell_angle_alpha 90
_cell_angle_beta 104.273(9)
_cell_angle_gamma 90
_cell_formula_units_Z 8
_cell_length_a 18.532(2)
_cell_length_b 7.736(2)
_cell_length_c 20.462(2)
_cell_measurement_reflns_used 19
_cell_measurement_temperature 296.2
_cell_measurement_theta_max 25.5
_cell_measurement_theta_min 24.5
_cell_volume 2843.0(9)
_computing_cell_refinement 'MSC/AFC Diffractometer Control'
_computing_data_collection 'MSC/AFC Diffractometer Control'
_computing_data_reduction teXsan
_computing_publication_material teXsan
_computing_structure_refinement teXsan
_computing_structure_solution SHELXS86
_diffrn_ambient_temperature 296.2
_diffrn_measurement_device 'Rigaku AFC5S'
_diffrn_measurement_method \w-2\q
_diffrn_orient_matrix_UB_11 0.05471
_diffrn_orient_matrix_UB_12 -0.00701
_diffrn_orient_matrix_UB_13 0.00343
_diffrn_orient_matrix_UB_21 0.01023
_diffrn_orient_matrix_UB_22 0.01344
_diffrn_orient_matrix_UB_23 0.05010
_diffrn_orient_matrix_UB_31 -0.00169
_diffrn_orient_matrix_UB_32 -0.12838
_diffrn_orient_matrix_UB_33 0.00464
_diffrn_radiation_detector 'scintillation counter'
_diffrn_radiation_monochromator graphite
_diffrn_radiation_source 'Rigaku sealed tube'
_diffrn_radiation_type 'Cu K\a'
_diffrn_radiation_wavelength 1.5418
_diffrn_reflns_av_R_equivalents 0.014
_diffrn_reflns_av_sigmaI/netI 0.000
_diffrn_reflns_limit_h_max 20
_diffrn_reflns_limit_h_min 0
_diffrn_reflns_limit_k_max 8
_diffrn_reflns_limit_k_min 0
_diffrn_reflns_limit_l_max 22
_diffrn_reflns_limit_l_min -23
_diffrn_reflns_number 2390
_diffrn_reflns_reduction_process 'Lp corrections applied'
_diffrn_reflns_theta_max 0.00
_diffrn_reflns_theta_min 0.00
_diffrn_standards_decay_% -0.90
_diffrn_standards_interval_count 150
_diffrn_standards_number 3
_exptl_absorpt_coefficient_mu 0.555
_exptl_absorpt_correction_T_max 1.104
_exptl_absorpt_correction_T_min 0.678
_exptl_absorpt_correction_type '\DF (DIFABS; Walker & Stuart, 1983)'
_exptl_crystal_colour colorless
_exptl_crystal_density_diffrn 1.184
_exptl_crystal_description prismatic
_exptl_crystal_F_000 1088.00
_exptl_crystal_size_max 0.500
_exptl_crystal_size_mid 0.400
_exptl_crystal_size_min 0.250
_refine_diff_density_max 0.30
_refine_diff_density_min -0.26
_refine_ls_extinction_method none
_refine_ls_goodness_of_fit_obs 4.610
_refine_ls_hydrogen_treatment refall
_refine_ls_matrix_type full
_refine_ls_number_constraints 0
_refine_ls_number_parameters 248
_refine_ls_number_reflns 1532
_refine_ls_number_restraints 0
_refine_ls_R_factor_obs 0.0690
_refine_ls_shift/esd_max 4.6090
_refine_ls_shift/esd_mean 0.0000
_refine_ls_structure_factor_coef F
_refine_ls_weighting_details 'w = 1/[\s^2^(Fo) + 0.00000|Fo|^2^]'
_refine_ls_weighting_scheme calc
_refine_ls_wR_factor_obs 0.0660
_reflns_number_observed 1532
_reflns_number_total 2304
_reflns_observed_criterion >3.0sigma(I)
_cod_data_source_file ja9806534_07.cif
_cod_data_source_block Compound_5
_cod_depositor_comments
;
The following automatic conversions were performed:

'_refine_ls_weighting_scheme' value 'w = 1/[\s^2^(Fo) +
0.00000|Fo|^2^]' was changed to 'calc'. New tag
'_refine_ls_weighting_details' was created. The value of the new tag
was set to 'w = 1/[\s^2^(Fo) + 0.00000|Fo|^2^]'.

Automatic conversion script
Id: cif_fix_values 3143 2015-03-26 13:38:13Z robertas 
;
_cod_original_cell_volume 2842(1)
_cod_original_sg_symbol_H-M 'C 2/c '
_cod_original_formula_sum 'C16 H19 N3 '
_cod_database_code 4116753

loop_
_symmetry_equiv_pos_as_xyz
x,y,z
-x,y,1/2-z
-x,-y,-z
x,-y,1/2+z
1/2+x,1/2+y,z
1/2-x,1/2+y,1/2-z
1/2-x,1/2-y,-z
1/2+x,1/2-y,1/2+z

loop_
_atom_site_aniso_label
_atom_site_aniso_U_11
_atom_site_aniso_U_22
_atom_site_aniso_U_33
_atom_site_aniso_U_12
_atom_site_aniso_U_13
_atom_site_aniso_U_23
N(1) 0.061(3) 0.063(3) 0.056(2) 0.001(2) 0.015(2) 0.000(2)
N(2) 0.043(2) 0.059(2) 0.049(2) 0.006(2) 0.006(2) -0.005(2)
N(3) 0.067(3) 0.064(3) 0.052(2) 0.018(2) 0.015(2) 0.013(2)
C(1) 0.042(3) 0.064(3) 0.049(2) -0.001(2) 0.009(2) -0.007(3)
C(2) 0.054(3) 0.070(4) 0.053(3) -0.004(3) 0.016(2) 0.002(3)
C(3) 0.074(4) 0.065(4) 0.063(3) -0.013(3) 0.018(3) 0.001(3)
C(4) 0.095(5) 0.075(5) 0.094(5) -0.023(4) 0.038(4) 0.003(4)
C(5) 0.097(5) 0.098(5) 0.080(4) -0.014(4) 0.026(4) 0.032(4)
C(6) 0.093(5) 0.109(6) 0.059(4) -0.034(4) 0.017(3) 0.013(4)
C(7) 0.082(4) 0.079(4) 0.052(3) -0.016(3) 0.018(3) -0.005(3)
C(8) 0.051(3) 0.055(3) 0.046(2) 0.000(2) 0.010(2) 0.003(2)
C(9) 0.055(3) 0.075(4) 0.062(3) 0.004(3) 0.009(3) -0.003(3)
C(10) 0.064(4) 0.088(4) 0.061(3) -0.002(3) -0.003(3) -0.010(3)
C(11) 0.096(5) 0.073(4) 0.053(3) 0.006(4) 0.011(3) -0.006(3)
C(12) 0.088(5) 0.074(4) 0.064(3) 0.014(3) 0.030(3) -0.006(3)
C(13) 0.053(3) 0.069(4) 0.063(3) 0.004(3) 0.018(3) -0.003(3)
C(14) 0.044(3) 0.074(4) 0.071(4) 0.008(3) -0.003(3) 0.000(3)
C(15) 0.082(5) 0.084(5) 0.063(3) 0.008(4) 0.020(3) 0.014(4)
C(16) 0.085(5) 0.074(4) 0.071(4) 0.027(4) 0.007(4) 0.004(4)

loop_
_atom_site_label
_atom_site_fract_x
_atom_site_fract_y
_atom_site_fract_z
_atom_site_U_iso_or_equiv
_atom_site_thermal_displace_type
_atom_site_calc_flag
_atom_site_occupancy
N(1) 0.6061(2) 0.1231(5) 0.2691(2) 0.060(1) Uani d 1.00
N(2) 0.6692(2) -0.0166(5) 0.1941(2) 0.051(1) Uani d 1.00
N(3) 0.6007(2) 0.2364(5) 0.1651(2) 0.061(1) Uani d 1.00
C(1) 0.6239(2) 0.1127(6) 0.2117(2) 0.052(1) Uani d 1.00
C(2) 0.6165(2) -0.0187(7) 0.3145(2) 0.059(2) Uani d 1.00
C(3) 0.6006(3) -0.1902(7) 0.2950(3) 0.068(2) Uani d 1.00
C(4) 0.6124(4) -0.3167(9) 0.3433(4) 0.085(2) Uani d 1.00
C(5) 0.6391(3) -0.2783(10) 0.4105(3) 0.091(2) Uani d 1.00
C(6) 0.6512(3) -0.1095(10) 0.4293(3) 0.087(2) Uani d 1.00
C(7) 0.6390(3) 0.0185(8) 0.3816(3) 0.071(2) Uani d 1.00
C(8) 0.6452(2) -0.1103(6) 0.1350(2) 0.051(1) Uani d 1.00
C(9) 0.5686(3) -0.1214(7) 0.1037(2) 0.065(2) Uani d 1.00
C(10) 0.5456(3) -0.2166(8) 0.0454(2) 0.074(2) Uani d 1.00
C(11) 0.5956(3) -0.3023(7) 0.0172(3) 0.075(2) Uani d 1.00
C(12) 0.6698(4) -0.2934(7) 0.0486(3) 0.074(2) Uani d 1.00
C(13) 0.6945(3) -0.2004(7) 0.1061(2) 0.061(2) Uani d 1.00
C(14) 0.7407(3) -0.0517(10) 0.2395(3) 0.066(2) Uani d 1.00
C(15) 0.6394(4) 0.278(1) 0.1138(3) 0.076(2) Uani d 1.00
C(16) 0.5428(4) 0.3561(9) 0.1739(3) 0.079(2) Uani d 1.00
H(1) 0.575(2) -0.218(6) 0.246(2) 0.09(2) Uiso calc 1.00
H(2) 0.597(3) -0.419(7) 0.332(2) 0.09(2) Uiso calc 1.00
H(3) 0.646(2) -0.379(7) 0.441(2) 0.10(2) Uiso calc 1.00
H(4) 0.666(2) -0.084(6) 0.480(2) 0.10(2) Uiso calc 1.00
H(5) 0.643(2) 0.131(6) 0.395(2) 0.08(2) Uiso calc 1.00
H(6) 0.532(2) -0.047(6) 0.128(2) 0.10(2) Uiso calc 1.00
H(7) 0.494(2) -0.212(6) 0.021(2) 0.08(2) Uiso calc 1.00
H(8) 0.586(2) -0.369(6) -0.023(2) 0.09(2) Uiso calc 1.00
H(9) 0.699(2) -0.330(6) 0.026(2) 0.08(2) Uiso calc 1.00
H(10) 0.743(2) -0.196(5) 0.130(2) 0.06(1) Uiso calc 1.00
H(11) 0.733(3) -0.001(8) 0.286(3) 0.15(3) Uiso calc 1.00
H(12) 0.755(4) -0.16(1) 0.242(4) 0.18(3) Uiso calc 1.00
H(13) 0.779(4) 0.002(9) 0.226(3) 0.16(3) Uiso calc 1.00
H(14) 0.683(3) 0.233(9) 0.120(3) 0.13(3) Uiso calc 1.00
H(15) 0.612(4) 0.22(1) 0.071(4) 0.21(4) Uiso calc 1.00
H(16) 0.631(5) 0.36(1) 0.100(5) 0.21(4) Uiso calc 1.00
H(17) 0.575(3) 0.433(7) 0.211(2) 0.11(2) Uiso calc 1.00
H(18) 0.530(3) 0.416(7) 0.138(3) 0.12(2) Uiso calc 1.00
H(19) 0.497(3) 0.279(8) 0.196(3) 0.16(3) Uiso calc 1.00

loop_
_atom_type_symbol
_atom_type_oxidation_number
_atom_type_number_in_cell
_atom_type_scat_dispersion_real
_atom_type_scat_dispersion_imag
_atom_type_scat_source
C 0 128 0.018 0.009
;International Tables for Crystallography
(1992, Vol. C, Tables 4.2.6.8 and 6.1.1.1)
;
H 0 152 0.000 0.000
;International Tables for Crystallography
(1992, Vol. C, Table 6.1.1.2)
;
N 0 24 0.031 0.018
;International Tables for Crystallography
(1992, Vol. C, Tables 4.2.6.8 and 6.1.1.1)
;

loop_
_geom_angle_atom_site_label_1
_geom_angle_atom_site_label_2
_geom_angle_atom_site_label_3
_geom_angle
_geom_angle_site_symmetry_1
_geom_angle_site_symmetry_2
_geom_angle_site_symmetry_3
_geom_angle_publ_flag
C(1) N(1) C(2) 121.3(4) 1_555 1_555 1_555 yes
C(1) N(2) C(8) 120.7(3) 1_555 1_555 1_555 yes
C(1) N(2) C(14) 118.6(4) 1_555 1_555 1_555 yes
C(8) N(2) C(14) 120.6(4) 1_555 1_555 1_555 yes
C(1) N(3) C(15) 122.9(5) 1_555 1_555 1_555 yes
C(1) N(3) C(16) 118.6(4) 1_555 1_555 1_555 yes
C(15) N(3) C(16) 117.4(5) 1_555 1_555 1_555 yes
N(1) C(1) N(2) 125.2(4) 1_555 1_555 1_555 yes
N(1) C(1) N(3) 119.3(4) 1_555 1_555 1_555 yes
N(2) C(1) N(3) 115.5(4) 1_555 1_555 1_555 yes
N(1) C(2) C(3) 124.3(4) 1_555 1_555 1_555 yes
N(1) C(2) C(7) 117.0(5) 1_555 1_555 1_555 yes
C(3) C(2) C(7) 118.6(5) 1_555 1_555 1_555 yes
C(2) C(3) C(4) 119.2(5) 1_555 1_555 1_555 yes
C(2) C(3) H(1) 119(2) 1_555 1_555 1_555 no
C(4) C(3) H(1) 120(2) 1_555 1_555 1_555 no
C(3) C(4) C(5) 121.4(7) 1_555 1_555 1_555 yes
C(3) C(4) H(2) 118(3) 1_555 1_555 1_555 no
C(5) C(4) H(2) 119(3) 1_555 1_555 1_555 no
C(4) C(5) C(6) 118.8(6) 1_555 1_555 1_555 yes
C(4) C(5) H(3) 114(2) 1_555 1_555 1_555 no
C(6) C(5) H(3) 126(2) 1_555 1_555 1_555 no
C(5) C(6) C(7) 120.4(6) 1_555 1_555 1_555 yes
C(5) C(6) H(4) 117(2) 1_555 1_555 1_555 no
C(7) C(6) H(4) 122(3) 1_555 1_555 1_555 no
C(2) C(7) C(6) 121.3(6) 1_555 1_555 1_555 yes
C(2) C(7) H(5) 119(3) 1_555 1_555 1_555 no
C(6) C(7) H(5) 118(3) 1_555 1_555 1_555 no
N(2) C(8) C(9) 119.9(4) 1_555 1_555 1_555 yes
N(2) C(8) C(13) 122.0(4) 1_555 1_555 1_555 yes
C(9) C(8) C(13) 118.1(5) 1_555 1_555 1_555 yes
C(8) C(9) C(10) 119.2(5) 1_555 1_555 1_555 yes
C(8) C(9) H(6) 115(2) 1_555 1_555 1_555 no
C(10) C(9) H(6) 125(2) 1_555 1_555 1_555 no
C(9) C(10) C(11) 121.6(5) 1_555 1_555 1_555 yes
C(9) C(10) H(7) 119(2) 1_555 1_555 1_555 no
C(11) C(10) H(7) 118(2) 1_555 1_555 1_555 no
C(10) C(11) C(12) 118.8(6) 1_555 1_555 1_555 yes
C(10) C(11) H(8) 128(2) 1_555 1_555 1_555 no
C(12) C(11) H(8) 112(2) 1_555 1_555 1_555 no
C(11) C(12) C(13) 121.2(6) 1_555 1_555 1_555 yes
C(11) C(12) H(9) 115(3) 1_555 1_555 1_555 no
C(13) C(12) H(9) 121(3) 1_555 1_555 1_555 no
C(8) C(13) C(12) 121.1(5) 1_555 1_555 1_555 yes
C(8) C(13) H(10) 114(2) 1_555 1_555 1_555 no
C(12) C(13) H(10) 123(2) 1_555 1_555 1_555 no
N(2) C(14) H(11) 101(3) 1_555 1_555 1_555 no
N(2) C(14) H(12) 115(5) 1_555 1_555 1_555 no
N(2) C(14) H(13) 112(4) 1_555 1_555 1_555 no
H(11) C(14) H(12) 113(5) 1_555 1_555 1_555 no
H(11) C(14) H(13) 111(5) 1_555 1_555 1_555 no
H(12) C(14) H(13) 101(5) 1_555 1_555 1_555 no
N(3) C(15) H(14) 114(4) 1_555 1_555 1_555 no
N(3) C(15) H(15) 107(4) 1_555 1_555 1_555 no
N(3) C(15) H(16) 113(8) 1_555 1_555 1_555 no
H(14) C(15) H(15) 102(6) 1_555 1_555 1_555 no
H(14) C(15) H(16) 122(8) 1_555 1_555 1_555 no
H(15) C(15) H(16) 91(7) 1_555 1_555 1_555 no
N(3) C(16) H(17) 98(2) 1_555 1_555 1_555 no
N(3) C(16) H(18) 106(3) 1_555 1_555 1_555 no
N(3) C(16) H(19) 109(2) 1_555 1_555 1_555 no
H(17) C(16) H(18) 108(4) 1_555 1_555 1_555 no
H(17) C(16) H(19) 109(3) 1_555 1_555 1_555 no
H(18) C(16) H(19) 121(4) 1_555 1_555 1_555 no

loop_
_geom_bond_atom_site_label_1
_geom_bond_atom_site_label_2
_geom_bond_distance
_geom_bond_site_symmetry_1
_geom_bond_site_symmetry_2
_geom_bond_publ_flag
N(1) C(1) 1.298(5) 1_555 1_555 yes
N(1) C(2) 1.419(6) 1_555 1_555 yes
N(2) C(1) 1.409(5) 1_555 1_555 yes
N(2) C(8) 1.387(5) 1_555 1_555 yes
N(2) C(14) 1.443(6) 1_555 1_555 yes
N(3) C(1) 1.345(5) 1_555 1_555 yes
N(3) C(15) 1.444(7) 1_555 1_555 yes
N(3) C(16) 1.462(6) 1_555 1_555 yes
C(2) C(3) 1.396(6) 1_555 1_555 yes
C(2) C(7) 1.365(6) 1_555 1_555 yes
C(3) C(4) 1.369(8) 1_555 1_555 yes
C(4) C(5) 1.375(8) 1_555 1_555 yes
C(5) C(6) 1.364(9) 1_555 1_555 yes
C(6) C(7) 1.368(8) 1_555 1_555 yes
C(8) C(9) 1.409(6) 1_555 1_555 yes
C(8) C(13) 1.390(6) 1_555 1_555 yes
C(9) C(10) 1.378(6) 1_555 1_555 yes
C(10) C(11) 1.375(7) 1_555 1_555 yes
C(11) C(12) 1.370(7) 1_555 1_555 yes
C(12) C(13) 1.359(7) 1_555 1_555 yes

loop_
_geom_contact_atom_site_label_1
_geom_contact_atom_site_label_2
_geom_contact_distance
_geom_contact_site_symmetry_1
_geom_contact_site_symmetry_2
N(3) C(14) 3.509(7) 1_555 6_655
C(1) C(14) 3.578(8) 1_555 6_655
C(14) C(15) 3.521(9) 1_555 6_645
